data_4334755
loop_
_publ_author_name
'Alejo M. Lifschitz'
'Chad M. Shade'
'Alexander M. Spokoyny'
'Jose Mendez-Arroyo'
'Charlotte L. Stern'
'Amy A. Sarjeant'
'Chad A. Mirkin'

_publ_section_title
;
 Boron-Dipyrromethene-Functionalized Hemilabile Ligands as "Turn-On"
 Fluorescent Probes for Coordination Changes in Weak-Link Approach
 Complexes
;
_journal_name_full 'Inorganic Chemistry'
_journal_page_first 5484
_journal_page_last 5492
_journal_paper_doi 10.1021/ic400383t
_journal_volume 52
_journal_year 2013
_chemical_formula_moiety 'C52 H53 B F6 N2 P2 Pt S2, 2(B F4)'
_chemical_formula_sum 'C52 H53 B3 F14 N2 P2 Pt S2'
_chemical_formula_weight 1325.54
_chemical_name_systematic
;
 ?
;
_space_group_crystal_system triclinic
_space_group_IT_number 2
_space_group_name_Hall '-P 1'
_space_group_name_H-M_alt 'P -1'
_symmetry_space_group_name_Hall '-P 1'
_symmetry_space_group_name_H-M 'P -1'
_atom_sites_solution_hydrogens geom
_atom_sites_solution_primary direct
_audit_creation_date 2012-11-13
_audit_creation_method
;
  Olex2 1.2
  (compiled Nov  5 2012 18:25:38, GUI svn.r4372)
;
_cell_angle_alpha 86.516(2)
_cell_angle_beta 88.842(2)
_cell_angle_gamma 73.414(2)
_cell_formula_units_Z 4
_cell_length_a 13.4003(5)
_cell_length_b 17.1690(6)
_cell_length_c 25.3152(11)
_cell_measurement_reflns_used 4679
_cell_measurement_temperature 100(2)
_cell_measurement_theta_max 67.83
_cell_measurement_theta_min 2.69
_cell_volume 5571.6(4)
_computing_cell_refinement 'SAINT V7.23A (Bruker, 2005)'
_computing_data_collection 'APEX2 V2.1-4 (Bruker, 2007)'
_computing_data_reduction 'Bruker SAINT'
_computing_molecular_graphics
;
O. V. Dolomanov, L. J. Bourhis, R. J. Gildea, J. A. K. Howard and H. Puschmann,
OLEX2: a complete structure solution, refinement and analysis program.
J. Appl. Cryst. (2009). 42, 339-341.
;
_computing_publication_material
;
O. V. Dolomanov, L. J. Bourhis, R. J. Gildea, J. A. K. Howard and H. Puschmann,
OLEX2: a complete structure solution, refinement and analysis program.
J. Appl. Cryst. (2009). 42, 339-341.
;
_computing_structure_refinement
;
SHELXL, G.M. Sheldrick, Acta Cryst.
(2008). A64, 112-122
;
_computing_structure_solution
;
XS, G.M. Sheldrick, Acta Cryst.
(2008). A64, 112-122
;
_diffrn_ambient_temperature 99.99
_diffrn_detector_area_resol_mean 8
_diffrn_measured_fraction_theta_full 0.970
_diffrn_measured_fraction_theta_max 0.964
_diffrn_measurement_device_type 'Bruker Kappa APEX CCD area detector'
_diffrn_measurement_method '\w and \f scans'
_diffrn_radiation_monochromator 'MX optics'
_diffrn_radiation_type CuK\a
_diffrn_radiation_wavelength 1.54178
_diffrn_reflns_av_unetI/netI 0.0389
_diffrn_reflns_Laue_measured_fraction_full 0.970
_diffrn_reflns_Laue_measured_fraction_max 0.964
_diffrn_reflns_limit_h_max 16
_diffrn_reflns_limit_h_min -16
_diffrn_reflns_limit_k_max 20
_diffrn_reflns_limit_k_min -20
_diffrn_reflns_limit_l_max 30
_diffrn_reflns_limit_l_min 0
_diffrn_reflns_number 19600
_diffrn_reflns_point_group_measured_fraction_full 0.970
_diffrn_reflns_point_group_measured_fraction_max 0.964
_diffrn_reflns_theta_full 67.679
_diffrn_reflns_theta_max 68.056
_diffrn_reflns_theta_min 2.690
_diffrn_source microsource
_diffrn_standards_number 0
_exptl_absorpt_coefficient_mu 6.695
_exptl_absorpt_correction_T_max 1
_exptl_absorpt_correction_T_min 0.543391
_exptl_absorpt_correction_type multi-scan
_exptl_absorpt_process_details
;
 TWINABS-2008/4 (Bruker,2010) was used for absorption correction.
 
For component 1:
 wR2(int) was 0.0841 before and 0.0471 after correction.
 The Ratio of minimum to maximum transmission not present.
 The \l/2 correction factor is Not present
 
For component 2:
 wR2(int) was 0.0871 before and 0.0486 after correction.
 The Ratio of minimum to maximum transmission is 0.72.
 The \l/2 correction factor is Not present
;
_exptl_crystal_colour pink
_exptl_crystal_colour_primary pink
_exptl_crystal_density_diffrn 1.580
_exptl_crystal_description plate
_exptl_crystal_F_000 2640
_exptl_crystal_size_max 0.275
_exptl_crystal_size_mid 0.12
_exptl_crystal_size_min 0.02
_refine_diff_density_max 3.099
_refine_diff_density_min -1.406
_refine_diff_density_rms 0.118
_refine_ls_extinction_method none
_refine_ls_goodness_of_fit_ref 1.038
_refine_ls_hydrogen_treatment constr
_refine_ls_matrix_type full
_refine_ls_number_parameters 1384
_refine_ls_number_reflns 19600
_refine_ls_number_restraints 0
_refine_ls_restrained_S_all 1.038
_refine_ls_R_factor_all 0.0525
_refine_ls_R_factor_gt 0.0443
_refine_ls_shift/su_max 0.002
_refine_ls_shift/su_mean 0.000
_refine_ls_structure_factor_coef Fsqd
_refine_ls_weighting_details
;
 w=1/[\s^2^(Fo^2^)+(0.0558P)^2^+13.2465P]
 where P=(Fo^2^+2Fc^2^)/3
;
_refine_ls_weighting_scheme calc
_refine_ls_wR_factor_gt 0.1124
_refine_ls_wR_factor_ref 0.1209
_reflns_Friedel_coverage 0.000
_reflns_number_gt 17037
_reflns_number_total 19600
_reflns_threshold_expression 'I > 2\s(I)'
_cod_data_source_file ic400383t_si_002_2.cif
_cod_data_source_block 14
_cod_database_code 4334755
_olex2_refinement_description
;
1. Fixed Uiso
 At 1.2 times of:
  {H53A,H53B} of C53, H60 of C60, {H54A,H54B} of C54, H61 of C61, H63 of C63,
  H58 of C58, H65 of C65, H64 of C64, H57 of C57, H59 of C59, H78 of C78, H77
  of C77, H76 of C76, H75 of C75, H73 of C73, H72 of C72, H71 of C71, H70 of
  C70, H69 of C69, H67 of C67, H66 of C66, {H98A,H98B} of C98, {H10G,H10H} of
  C102, H79 of C79, {H81A,H81B} of C81, {H80A,H80B} of C80, H21 of C21, H20 of
  C20, H19 of C19, H18 of C18, H17 of C17, H15 of C15, H14 of C14, H13 of C13,
  H12 of C12, H11 of C11, H9 of C9, H8 of C8, H7 of C7, H6 of C6, H5 of C5,
  {H50A,H50B} of C50, {H46A,H46B} of C46, {H29A,H29B} of C29, {H28A,H28B} of
  C28, H27 of C27, H26 of C26, H25 of C25, H24 of C24, H23 of C23, {H1A,H1B} of
  C1, {H2A,H2B} of C2
 At 1.5 times of:
  {H55A,H55B,H55C} of C55, {H99A,H99B,H99C} of C99, {H10A,H10B,H10C} of C100,
  {H10D,H10E,H10F} of C101, {H10I,H10J,H10K} of C103, {H97A,H97B,H97C} of C97,
  {H3A,H3B,H3C} of C3, {H52A,H52B,H52C} of C52, {H51A,H51B,H51C} of C51, {H49A,
  H49B,H49C} of C49, {H48A,H48B,H48C} of C48, {H47A,H47B,H47C} of C47, {H45A,
  H45B,H45C} of C45, {H10L,H10M,H10N} of C104
2.a Secondary CH2 refined with riding coordinates:
 C1(H1A,H1B), C2(H2A,H2B), C28(H28A,H28B), C29(H29A,H29B), C46(H46A,H46B),
 C50(H50A,H50B), C53(H53A,H53B), C54(H54A,H54B), C80(H80A,H80B), C81(H81A,H81B),
  C98(H98A,H98B), C102(H10G,H10H)
2.b Aromatic/amide H refined with riding coordinates:
 C5(H5), C6(H6), C7(H7), C8(H8), C9(H9), C11(H11), C12(H12), C13(H13),
 C14(H14), C15(H15), C17(H17), C18(H18), C19(H19), C20(H20), C21(H21), C23(H23),
  C24(H24), C25(H25), C26(H26), C27(H27), C57(H57), C58(H58), C59(H59),
 C60(H60), C61(H61), C63(H63), C64(H64), C65(H65), C66(H66), C67(H67), C69(H69),
  C70(H70), C71(H71), C72(H72), C73(H73), C75(H75), C76(H76), C77(H77),
 C78(H78), C79(H79)
2.c Idealised Me refined as rotating group:
 C3(H3A,H3B,H3C), C45(H45A,H45B,H45C), C47(H47A,H47B,H47C), C48(H48A,H48B,
 H48C), C49(H49A,H49B,H49C), C51(H51A,H51B,H51C), C52(H52A,H52B,H52C), C55(H55A,
 H55B,H55C), C97(H97A,H97B,H97C), C99(H99A,H99B,H99C), C100(H10A,H10B,H10C),
 C101(H10D,H10E,H10F), C103(H10I,H10J,H10K), C104(H10L,H10M,H10N)
;
_shelx_estimated_absorpt_t_max 0.878
_shelx_estimated_absorpt_t_min 0.260
_shelx_space_group_comment
;
The symmetry employed for this shelxl refinement is uniquely defined
by the following loop, which should always be used as a source of
symmetry information in preference to the above space-group names.
They are only intended as comments.
;
_shelxl_version_number 2012-6

loop_
_space_group_symop_operation_xyz
'x, y, z'
'-x, -y, -z'

loop_
_atom_site_label
_atom_site_type_symbol
_atom_site_fract_x
_atom_site_fract_y
_atom_site_fract_z
_atom_site_U_iso_or_equiv
_atom_site_adp_type
_atom_site_occupancy
_atom_site_site_symmetry_order
_atom_site_calc_flag
_atom_site_refinement_flags_posn
_atom_site_refinement_flags_adp
Pt1 Pt 0.63917(2) 0.77703(2) 0.59730(2) 0.03366(7) Uani 1 1 d . .
S1 S 0.69582(12) 0.83944(9) 0.66592(6) 0.0411(3) Uani 1 1 d . .
S2 S 0.52760(11) 0.90411(9) 0.56776(6) 0.0367(3) Uani 1 1 d . .
P1 P 0.77035(12) 0.66323(9) 0.61975(7) 0.0411(3) Uani 1 1 d . .
P2 P 0.55338(12) 0.72470(9) 0.53821(6) 0.0386(3) Uani 1 1 d . .
F1 F 0.5212(4) 1.0664(2) 0.59632(18) 0.0651(12) Uani 1 1 d . .
F2 F 0.4225(4) 1.1506(2) 0.67636(19) 0.0679(13) Uani 1 1 d . .
F3 F 0.2938(3) 0.9316(2) 0.73285(14) 0.0435(8) Uani 1 1 d . .
F4 F 0.3884(3) 0.8484(2) 0.65147(15) 0.0453(8) Uani 1 1 d . .
F5 F 0.2613(3) 1.2529(3) 0.85909(19) 0.0648(12) Uani 1 1 d . .
F6 F 0.1716(3) 1.1660(3) 0.89075(16) 0.0653(12) Uani 1 1 d . .
N1 N 0.1786(4) 1.1921(3) 0.7965(2) 0.0427(12) Uani 1 1 d . .
N2 N 0.3337(4) 1.1093(3) 0.8468(2) 0.0407(11) Uani 1 1 d . .
C1 C 0.8320(6) 0.6855(5) 0.6790(3) 0.0581(19) Uani 1 1 d . .
H1A H 0.8517 0.6360 0.7031 0.070 Uiso 1 1 calc R U
H1B H 0.8966 0.6994 0.6684 0.070 Uiso 1 1 calc R U
C2 C 0.7636(6) 0.7532(5) 0.7077(3) 0.0584(19) Uani 1 1 d . .
H2A H 0.8064 0.7712 0.7332 0.070 Uiso 1 1 calc R U
H2B H 0.7118 0.7326 0.7283 0.070 Uiso 1 1 calc R U
C3 C 0.7927(8) 0.8845(6) 0.6404(3) 0.074(3) Uani 1 1 d . .
H3A H 0.8464 0.8440 0.6219 0.112 Uiso 1 1 calc R U
H3B H 0.8244 0.9038 0.6696 0.112 Uiso 1 1 calc R U
H3C H 0.7604 0.9305 0.6156 0.112 Uiso 1 1 calc R U
C4 C 0.7395(5) 0.5678(4) 0.6339(3) 0.0485(16) Uani 1 1 d . .
C5 C 0.7123(8) 0.5482(5) 0.6847(4) 0.072(2) Uani 1 1 d . .
H5 H 0.7110 0.5844 0.7118 0.086 Uiso 1 1 calc R U
C6 C 0.6870(8) 0.4770(6) 0.6966(4) 0.080(3) Uani 1 1 d . .
H6 H 0.6694 0.4636 0.7318 0.096 Uiso 1 1 calc R U
C7 C 0.6873(7) 0.4255(6) 0.6576(4) 0.077(3) Uani 1 1 d . .
H7 H 0.6710 0.3758 0.6658 0.092 Uiso 1 1 calc R U
C8 C 0.7116(6) 0.4456(5) 0.6051(4) 0.064(2) Uani 1 1 d . .
H8 H 0.7098 0.4102 0.5779 0.077 Uiso 1 1 calc R U
C9 C 0.7381(5) 0.5169(4) 0.5932(3) 0.0525(17) Uani 1 1 d . .
H9 H 0.7551 0.5309 0.5579 0.063 Uiso 1 1 calc R U
C10 C 0.8750(5) 0.6448(4) 0.5715(3) 0.0452(14) Uani 1 1 d . .
C11 C 0.9535(5) 0.5700(4) 0.5730(4) 0.0588(19) Uani 1 1 d . .
H11 H 0.9484 0.5265 0.5970 0.071 Uiso 1 1 calc R U
C12 C 1.0383(6) 0.5603(5) 0.5391(4) 0.072(2) Uani 1 1 d . .
H12 H 1.0928 0.5108 0.5410 0.087 Uiso 1 1 calc R U
C13 C 1.0439(6) 0.6218(5) 0.5030(4) 0.063(2) Uani 1 1 d . .
H13 H 1.1005 0.6135 0.4788 0.075 Uiso 1 1 calc R U
C14 C 0.9683(5) 0.6954(5) 0.5016(3) 0.0530(17) Uani 1 1 d . .
H14 H 0.9739 0.7385 0.4774 0.064 Uiso 1 1 calc R U
C15 C 0.8829(5) 0.7064(4) 0.5359(3) 0.0459(15) Uani 1 1 d . .
H15 H 0.8300 0.7569 0.5347 0.055 Uiso 1 1 calc R U
C16 C 0.4494(5) 0.6914(4) 0.5716(3) 0.0461(15) Uani 1 1 d . .
C17 C 0.3579(6) 0.6967(4) 0.5447(4) 0.0586(19) Uani 1 1 d . .
H17 H 0.3516 0.7114 0.5078 0.070 Uiso 1 1 calc R U
C18 C 0.2755(6) 0.6799(5) 0.5733(5) 0.079(3) Uani 1 1 d . .
H18 H 0.2127 0.6833 0.5554 0.095 Uiso 1 1 calc R U
C19 C 0.2827(7) 0.6585(5) 0.6265(5) 0.080(3) Uani 1 1 d . .
H19 H 0.2254 0.6477 0.6452 0.096 Uiso 1 1 calc R U
C20 C 0.3747(7) 0.6530(5) 0.6527(4) 0.068(2) Uani 1 1 d . .
H20 H 0.3806 0.6381 0.6895 0.082 Uiso 1 1 calc R U
C21 C 0.4573(6) 0.6690(4) 0.6256(3) 0.0555(18) Uani 1 1 d . .
H21 H 0.5201 0.6648 0.6438 0.067 Uiso 1 1 calc R U
C22 C 0.6165(5) 0.6518(4) 0.4907(3) 0.0440(14) Uani 1 1 d . .
C23 C 0.5838(5) 0.5819(4) 0.4832(3) 0.0496(16) Uani 1 1 d . .
H23 H 0.5319 0.5695 0.5056 0.059 Uiso 1 1 calc R U
C24 C 0.6280(6) 0.5319(4) 0.4431(3) 0.0565(18) Uani 1 1 d . .
H24 H 0.6057 0.4852 0.4377 0.068 Uiso 1 1 calc R U
C25 C 0.7040(5) 0.5490(4) 0.4109(3) 0.0528(17) Uani 1 1 d . .
H25 H 0.7339 0.5142 0.3834 0.063 Uiso 1 1 calc R U
C26 C 0.7370(5) 0.6172(4) 0.4185(3) 0.0522(17) Uani 1 1 d . .
H26 H 0.7893 0.6291 0.3963 0.063 Uiso 1 1 calc R U
C27 C 0.6933(5) 0.6680(4) 0.4589(3) 0.0457(15) Uani 1 1 d . .
H27 H 0.7167 0.7141 0.4644 0.055 Uiso 1 1 calc R U
C28 C 0.4881(5) 0.8117(4) 0.4948(2) 0.0438(14) Uani 1 1 d . .
H28A H 0.5401 0.8286 0.4721 0.053 Uiso 1 1 calc R U
H28B H 0.4391 0.7963 0.4716 0.053 Uiso 1 1 calc R U
C29 C 0.4286(5) 0.8824(4) 0.5272(3) 0.0436(14) Uani 1 1 d . .
H29A H 0.3752 0.8670 0.5497 0.052 Uiso 1 1 calc R U
H29B H 0.3940 0.9305 0.5037 0.052 Uiso 1 1 calc R U
C30 C 0.4575(4) 0.9554(3) 0.6218(2) 0.0351(12) Uani 1 1 d . .
C31 C 0.4639(5) 1.0323(4) 0.6293(2) 0.0418(14) Uani 1 1 d . .
C32 C 0.4131(5) 1.0755(4) 0.6710(3) 0.0440(14) Uani 1 1 d . .
C33 C 0.3566(5) 1.0432(4) 0.7075(2) 0.0364(12) Uani 1 1 d . .
C34 C 0.3484(4) 0.9665(4) 0.6985(2) 0.0338(12) Uani 1 1 d . .
C35 C 0.3980(4) 0.9232(3) 0.6570(2) 0.0345(12) Uani 1 1 d . .
C36 C 0.3121(5) 1.0881(4) 0.7553(2) 0.0372(13) Uani 1 1 d . .
C37 C 0.2167(5) 1.1476(4) 0.7516(2) 0.0393(13) Uani 1 1 d . .
C38 C 0.1432(5) 1.1753(4) 0.7103(3) 0.0433(14) Uani 1 1 d . .
C39 C 0.0618(5) 1.2372(4) 0.7299(3) 0.0470(15) Uani 1 1 d . .
C40 C 0.0864(5) 1.2450(4) 0.7824(3) 0.0438(14) Uani 1 1 d . .
C41 C 0.4005(6) 1.0740(5) 0.8865(3) 0.0499(16) Uani 1 1 d . .
C42 C 0.4807(5) 1.0104(4) 0.8686(2) 0.0447(15) Uani 1 1 d . .
C43 C 0.4640(5) 1.0056(4) 0.8150(3) 0.0415(14) Uani 1 1 d . .
C44 C 0.3708(5) 1.0668(4) 0.8015(2) 0.0369(13) Uani 1 1 d . .
C45 C 0.1509(6) 1.1470(4) 0.6554(3) 0.0506(16) Uani 1 1 d . .
H45A H 0.2029 1.1669 0.6354 0.076 Uiso 1 1 calc R U
H45B H 0.0831 1.1681 0.6380 0.076 Uiso 1 1 calc R U
H45C H 0.1717 1.0873 0.6568 0.076 Uiso 1 1 calc R U
C46 C -0.0343(5) 1.2871(5) 0.7007(3) 0.0563(18) Uani 1 1 d . .
H46A H -0.0907 1.3071 0.7266 0.068 Uiso 1 1 calc R U
H46B H -0.0573 1.2519 0.6770 0.068 Uiso 1 1 calc R U
C47 C -0.0170(8) 1.3594(6) 0.6681(5) 0.089(3) Uani 1 1 d . .
H47A H 0.0394 1.3402 0.6426 0.133 Uiso 1 1 calc R U
H47B H 0.0018 1.3963 0.6915 0.133 Uiso 1 1 calc R U
H47C H -0.0811 1.3884 0.6491 0.133 Uiso 1 1 calc R U
C48 C 0.0225(6) 1.3040(5) 0.8206(3) 0.0575(19) Uani 1 1 d . .
H48A H -0.0029 1.2738 0.8493 0.086 Uiso 1 1 calc R U
H48B H -0.0369 1.3417 0.8019 0.086 Uiso 1 1 calc R U
H48C H 0.0659 1.3347 0.8352 0.086 Uiso 1 1 calc R U
C49 C 0.3855(6) 1.1049(6) 0.9414(3) 0.065(2) Uani 1 1 d . .
H49A H 0.3635 1.1646 0.9390 0.097 Uiso 1 1 calc R U
H49B H 0.4512 1.0853 0.9609 0.097 Uiso 1 1 calc R U
H49C H 0.3319 1.0850 0.9600 0.097 Uiso 1 1 calc R U
C50 C 0.5648(5) 0.9533(5) 0.9027(3) 0.0556(18) Uani 1 1 d . .
H50A H 0.5784 0.9824 0.9331 0.067 Uiso 1 1 calc R U
H50B H 0.6298 0.9365 0.8818 0.067 Uiso 1 1 calc R U
C51 C 0.5351(6) 0.8783(5) 0.9232(3) 0.061(2) Uani 1 1 d . .
H51A H 0.5277 0.8466 0.8933 0.092 Uiso 1 1 calc R U
H51B H 0.4689 0.8947 0.9424 0.092 Uiso 1 1 calc R U
H51C H 0.5895 0.8449 0.9470 0.092 Uiso 1 1 calc R U
C52 C 0.5333(5) 0.9433(5) 0.7808(3) 0.0509(16) Uani 1 1 d . .
H52A H 0.5990 0.9171 0.7992 0.076 Uiso 1 1 calc R U
H52B H 0.5474 0.9702 0.7474 0.076 Uiso 1 1 calc R U
H52C H 0.4984 0.9022 0.7735 0.076 Uiso 1 1 calc R U
B1 B 0.2357(6) 1.1822(5) 0.8500(3) 0.0497(19) Uani 1 1 d . .
Pt2 Pt 0.13178(2) 0.79243(2) 0.91139(2) 0.02949(7) Uani 1 1 d . .
S3 S 0.20100(11) 0.85515(9) 0.84054(6) 0.0363(3) Uani 1 1 d . .
S4 S 0.02477(10) 0.92147(8) 0.93302(5) 0.0319(3) Uani 1 1 d . .
P3 P 0.25330(10) 0.67602(9) 0.89097(6) 0.0340(3) Uani 1 1 d . .
P4 P 0.04478(10) 0.74189(9) 0.97724(6) 0.0319(3) Uani 1 1 d . .
F7 F -0.1208(3) 0.8636(2) 0.86245(15) 0.0432(8) Uani 1 1 d . .
F8 F -0.2152(3) 0.9401(2) 0.77412(15) 0.0450(8) Uani 1 1 d . .
F9 F -0.0838(3) 1.1610(2) 0.80052(16) 0.0508(9) Uani 1 1 d . .
F10 F 0.0180(3) 1.0826(2) 0.88597(14) 0.0437(8) Uani 1 1 d . .
F11 F -0.3266(4) 1.1535(3) 0.5903(2) 0.0798(15) Uani 1 1 d . .
F12 F -0.2399(4) 1.2443(3) 0.6078(2) 0.0744(13) Uani 1 1 d . .
N3 N -0.1674(4) 1.1042(3) 0.6382(2) 0.0437(12) Uani 1 1 d . .
N4 N -0.3258(4) 1.1907(3) 0.6808(2) 0.0472(13) Uani 1 1 d . .
C53 C 0.3001(5) 0.6960(4) 0.8240(3) 0.0454(15) Uani 1 1 d . .
H53A H 0.3652 0.6535 0.8161 0.054 Uiso 1 1 calc R U
H53B H 0.2472 0.6956 0.7973 0.054 Uiso 1 1 calc R U
C54 C 0.3197(5) 0.7781(4) 0.8222(3) 0.0461(15) Uani 1 1 d . .
H54A H 0.3417 0.7918 0.7861 0.055 Uiso 1 1 calc R U
H54B H 0.3764 0.7769 0.8470 0.055 Uiso 1 1 calc R U
C55 C 0.2552(6) 0.9289(4) 0.8676(3) 0.0513(16) Uani 1 1 d . .
H55A H 0.1987 0.9749 0.8791 0.077 Uiso 1 1 calc R U
H55B H 0.2971 0.9483 0.8405 0.077 Uiso 1 1 calc R U
H55C H 0.2994 0.9035 0.8980 0.077 Uiso 1 1 calc R U
C56 C 0.2168(4) 0.5832(4) 0.8906(2) 0.0373(12) Uani 1 1 d . .
C57 C 0.1770(6) 0.5618(4) 0.8454(3) 0.0516(16) Uani 1 1 d . .
H57 H 0.1711 0.5952 0.8136 0.062 Uiso 1 1 calc R U
C58 C 0.1455(7) 0.4907(5) 0.8467(3) 0.0605(19) Uani 1 1 d . .
H58 H 0.1177 0.4758 0.8158 0.073 Uiso 1 1 calc R U
C59 C 0.1548(6) 0.4419(4) 0.8931(3) 0.0551(18) Uani 1 1 d . .
H59 H 0.1345 0.3931 0.8937 0.066 Uiso 1 1 calc R U
C60 C 0.1931(5) 0.4635(4) 0.9383(3) 0.0495(16) Uani 1 1 d . .
H60 H 0.1976 0.4307 0.9702 0.059 Uiso 1 1 calc R U
C61 C 0.2254(4) 0.5342(4) 0.9368(3) 0.0426(14) Uani 1 1 d . .
H61 H 0.2533 0.5487 0.9676 0.051 Uiso 1 1 calc R U
C62 C 0.3666(4) 0.6546(4) 0.9323(2) 0.0375(13) Uani 1 1 d . .
C63 C 0.4467(5) 0.5836(4) 0.9257(3) 0.0456(15) Uani 1 1 d . .
H63 H 0.4408 0.5470 0.9001 0.055 Uiso 1 1 calc R U
C64 C 0.5358(5) 0.5667(4) 0.9569(3) 0.0539(18) Uani 1 1 d . .
H64 H 0.5912 0.5188 0.9520 0.065 Uiso 1 1 calc R U
C65 C 0.5438(5) 0.6190(4) 0.9947(3) 0.0532(18) Uani 1 1 d . .
H65 H 0.6033 0.6059 1.0169 0.064 Uiso 1 1 calc R U
C66 C 0.4652(5) 0.6906(4) 1.0005(3) 0.0512(16) Uani 1 1 d . .
H66 H 0.4717 0.7272 1.0261 0.061 Uiso 1 1 calc R U
C67 C 0.3767(5) 0.7089(4) 0.9690(3) 0.0416(14) Uani 1 1 d . .
H67 H 0.3233 0.7584 0.9726 0.050 Uiso 1 1 calc R U
C68 C 0.1083(4) 0.6647(4) 1.0271(2) 0.0410(14) Uani 1 1 d . .
C69 C 0.0759(5) 0.5956(4) 1.0381(3) 0.0507(16) Uani 1 1 d . .
H69 H 0.0206 0.5876 1.0182 0.061 Uiso 1 1 calc R U
C70 C 0.1229(6) 0.5380(5) 1.0776(3) 0.064(2) Uani 1 1 d . .
H70 H 0.1000 0.4910 1.0851 0.077 Uiso 1 1 calc R U
C71 C 0.2039(6) 0.5503(5) 1.1059(3) 0.070(3) Uani 1 1 d . .
H71 H 0.2373 0.5110 1.1328 0.084 Uiso 1 1 calc R U
C72 C 0.2367(6) 0.6189(6) 1.0956(3) 0.063(2) Uani 1 1 d . .
H72 H 0.2919 0.6265 1.1156 0.076 Uiso 1 1 calc R U
C73 C 0.1898(5) 0.6768(5) 1.0562(3) 0.0487(16) Uani 1 1 d . .
H73 H 0.2127 0.7239 1.0491 0.058 Uiso 1 1 calc R U
C74 C -0.0645(4) 0.7141(3) 0.9516(2) 0.0351(12) Uani 1 1 d . .
C75 C -0.1530(4) 0.7199(4) 0.9839(3) 0.0411(14) Uani 1 1 d . .
H75 H -0.1532 0.7343 1.0196 0.049 Uiso 1 1 calc R U
C76 C -0.2396(5) 0.7043(4) 0.9631(3) 0.0496(16) Uani 1 1 d . .
H76 H -0.2993 0.7076 0.9847 0.060 Uiso 1 1 calc R U
C77 C -0.2400(5) 0.6842(4) 0.9119(3) 0.0513(17) Uani 1 1 d . .
H77 H -0.3004 0.6745 0.8980 0.062 Uiso 1 1 calc R U
C78 C -0.1527(5) 0.6777(4) 0.8795(3) 0.0443(14) Uani 1 1 d . .
H78 H -0.1532 0.6624 0.8441 0.053 Uiso 1 1 calc R U
C79 C -0.0653(5) 0.6935(4) 0.8993(3) 0.0403(13) Uani 1 1 d . .
H79 H -0.0061 0.6903 0.8773 0.048 Uiso 1 1 calc R U
C80 C -0.0127(5) 0.8300(4) 1.0161(2) 0.0399(13) Uani 1 1 d . .
H80A H -0.0605 0.8162 1.0430 0.048 Uiso 1 1 calc R U
H80B H 0.0430 0.8448 1.0347 0.048 Uiso 1 1 calc R U
C81 C -0.0718(4) 0.9014(4) 0.9805(2) 0.0387(13) Uani 1 1 d . .
H81A H -0.1025 0.9495 1.0014 0.046 Uiso 1 1 calc R U
H81B H -0.1284 0.8879 0.9619 0.046 Uiso 1 1 calc R U
C82 C -0.0471(4) 0.9702(3) 0.8764(2) 0.0343(12) Uani 1 1 d . .
C83 C -0.1102(4) 0.9369(3) 0.8472(2) 0.0341(12) Uani 1 1 d . .
C84 C -0.1592(4) 0.9763(4) 0.8024(2) 0.0364(12) Uani 1 1 d . .
C85 C -0.1518(4) 1.0524(3) 0.7847(2) 0.0338(12) Uani 1 1 d . .
C86 C -0.0921(5) 1.0873(4) 0.8154(2) 0.0364(12) Uani 1 1 d . .
C87 C -0.0417(5) 1.0474(4) 0.8596(2) 0.0370(13) Uani 1 1 d . .
C88 C -0.1936(5) 1.0932(4) 0.7328(3) 0.0403(13) Uani 1 1 d . .
C89 C -0.1323(5) 1.0690(4) 0.6882(2) 0.0393(13) Uani 1 1 d . .
C90 C -0.0343(5) 1.0095(4) 0.6806(3) 0.0430(14) Uani 1 1 d . .
C91 C -0.0151(5) 1.0083(4) 0.6273(3) 0.0437(14) Uani 1 1 d . .
C92 C -0.0983(5) 1.0676(4) 0.6018(3) 0.0481(15) Uani 1 1 d . .
C93 C -0.4198(6) 1.2436(5) 0.6885(3) 0.0556(18) Uani 1 1 d . .
C94 C -0.4472(5) 1.2402(5) 0.7423(3) 0.0573(18) Uani 1 1 d . .
C95 C -0.3671(5) 1.1826(4) 0.7688(3) 0.0503(16) Uani 1 1 d . .
C96 C -0.2896(5) 1.1519(4) 0.7298(3) 0.0419(14) Uani 1 1 d . .
C97 C 0.0378(5) 0.9581(5) 0.7219(3) 0.0518(17) Uani 1 1 d . .
H97A H 0.0530 0.9931 0.7479 0.078 Uiso 1 1 calc R U
H97B H 0.1027 0.9280 0.7051 0.078 Uiso 1 1 calc R U
H97C H 0.0046 0.9196 0.7397 0.078 Uiso 1 1 calc R U
C98 C 0.0762(6) 0.9532(5) 0.5992(3) 0.0541(17) Uani 1 1 d . .
H98A H 0.1395 0.9434 0.6211 0.065 Uiso 1 1 calc R U
H98B H 0.0883 0.9806 0.5652 0.065 Uiso 1 1 calc R U
C99 C 0.0578(7) 0.8716(5) 0.5888(3) 0.066(2) Uani 1 1 d . .
H99A H -0.0040 0.8810 0.5665 0.099 Uiso 1 1 calc R U
H99B H 0.0470 0.8438 0.6225 0.099 Uiso 1 1 calc R U
H99C H 0.1185 0.8376 0.5706 0.099 Uiso 1 1 calc R U
C100 C -0.1118(7) 1.0893(5) 0.5443(3) 0.0601(19) Uani 1 1 d . .
H10A H -0.1485 1.0546 0.5286 0.090 Uiso 1 1 calc R U
H10B H -0.0433 1.0812 0.5274 0.090 Uiso 1 1 calc R U
H10C H -0.1524 1.1465 0.5388 0.090 Uiso 1 1 calc R U
C101 C -0.4808(6) 1.2951(5) 0.6447(4) 0.066(2) Uani 1 1 d . .
H10D H -0.4333 1.3059 0.6171 0.100 Uiso 1 1 calc R U
H10E H -0.5225 1.3468 0.6581 0.100 Uiso 1 1 calc R U
H10F H -0.5270 1.2670 0.6298 0.100 Uiso 1 1 calc R U
C102 C -0.5469(7) 1.2886(6) 0.7673(4) 0.076(3) Uani 1 1 d . .
H10G H -0.5679 1.2540 0.7956 0.092 Uiso 1 1 calc R U
H10H H -0.6025 1.3037 0.7403 0.092 Uiso 1 1 calc R U
C103 C -0.5373(9) 1.3655(8) 0.7908(6) 0.117(5) Uani 1 1 d . .
H10I H -0.5166 1.4002 0.7630 0.176 Uiso 1 1 calc R U
H10J H -0.4846 1.3510 0.8187 0.176 Uiso 1 1 calc R U
H10K H -0.6045 1.3951 0.8057 0.176 Uiso 1 1 calc R U
C104 C -0.3630(6) 1.1583(5) 0.8270(3) 0.0585(18) Uani 1 1 d . .
H10L H -0.3076 1.1751 0.8436 0.088 Uiso 1 1 calc R U
H10M H -0.3489 1.0991 0.8320 0.088 Uiso 1 1 calc R U
H10N H -0.4300 1.1849 0.8434 0.088 Uiso 1 1 calc R U
B2 B -0.2662(7) 1.1747(6) 0.6275(3) 0.055(2) Uani 1 1 d . .
F13 F 0.2916(3) 1.1414(3) 0.5311(2) 0.0646(11) Uani 1 1 d . .
F14 F 0.2664(3) 1.0246(2) 0.56503(16) 0.0512(9) Uani 1 1 d . .
F15 F 0.1322(3) 1.1225(3) 0.52796(18) 0.0589(10) Uani 1 1 d . .
F16 F 0.2629(4) 1.0514(3) 0.47666(16) 0.0645(11) Uani 1 1 d . .
B3 B 0.2385(6) 1.0851(5) 0.5251(3) 0.0421(15) Uani 1 1 d . .
F17 F -0.3090(3) 0.6249(3) 0.79755(17) 0.0606(11) Uani 1 1 d . .
F18 F -0.4588(5) 0.5890(5) 0.7949(3) 0.112(3) Uani 1 1 d . .
F19 F -0.4528(3) 0.6981(3) 0.8394(2) 0.0725(14) Uani 1 1 d . .
F20 F -0.4461(4) 0.7021(4) 0.7505(2) 0.0899(17) Uani 1 1 d . .
B4 B -0.4165(6) 0.6544(7) 0.7960(4) 0.060(2) Uani 1 1 d . .
F21 F 0.1298(7) 0.6790(6) 0.7292(3) 0.141(3) Uani 1 1 d . .
F22 F -0.0156(5) 0.6726(5) 0.7664(3) 0.108(2) Uani 1 1 d . .
F23 F 0.0582(4) 0.7648(4) 0.7933(2) 0.0808(14) Uani 1 1 d . .
F24 F -0.0169(5) 0.7847(4) 0.7125(3) 0.106(2) Uani 1 1 d . .
B5 B 0.0424(8) 0.7277(7) 0.7501(4) 0.068(3) Uani 1 1 d . .
F25 F -0.2515(3) 1.0293(3) 0.92782(18) 0.0605(11) Uani 1 1 d . .
F26 F -0.2660(7) 1.0582(6) 1.0129(3) 0.154(4) Uani 1 1 d . .
F27 F -0.3684(4) 1.1402(4) 0.9551(2) 0.0894(18) Uani 1 1 d . .
F28 F -0.1967(6) 1.1267(6) 0.9560(5) 0.171(5) Uani 1 1 d . .
B6 B -0.2720(6) 1.0909(5) 0.9618(3) 0.0500(18) Uani 1 1 d . .

loop_
_atom_site_aniso_label
_atom_site_aniso_U_11
_atom_site_aniso_U_22
_atom_site_aniso_U_33
_atom_site_aniso_U_23
_atom_site_aniso_U_13
_atom_site_aniso_U_12
Pt1 0.02560(12) 0.03207(13) 0.04064(14) -0.00469(9) -0.00039(9) -0.00335(9)
S1 0.0346(7) 0.0412(8) 0.0446(8) -0.0092(6) -0.0021(6) -0.0047(6)
S2 0.0299(7) 0.0362(7) 0.0393(7) -0.0042(6) 0.0046(5) -0.0018(5)
P1 0.0366(8) 0.0323(7) 0.0491(9) -0.0020(6) -0.0069(6) -0.0012(6)
P2 0.0303(7) 0.0361(8) 0.0458(8) -0.0081(6) -0.0031(6) -0.0023(6)
F1 0.088(3) 0.043(2) 0.067(3) -0.0062(19) 0.041(2) -0.026(2)
F2 0.096(4) 0.041(2) 0.077(3) -0.019(2) 0.038(3) -0.037(2)
F3 0.042(2) 0.0396(19) 0.053(2) -0.0070(15) 0.0160(16) -0.0195(16)
F4 0.043(2) 0.0350(18) 0.063(2) -0.0148(16) 0.0136(16) -0.0172(15)
F5 0.055(2) 0.057(2) 0.088(3) -0.036(2) 0.004(2) -0.020(2)
F6 0.045(2) 0.104(4) 0.052(2) -0.022(2) 0.0161(18) -0.027(2)
N1 0.039(3) 0.043(3) 0.047(3) -0.012(2) 0.008(2) -0.011(2)
N2 0.040(3) 0.047(3) 0.040(3) -0.012(2) 0.006(2) -0.020(2)
C1 0.056(4) 0.053(4) 0.059(4) -0.002(3) -0.021(3) -0.004(3)
C2 0.059(5) 0.057(4) 0.054(4) -0.009(3) -0.012(3) -0.006(4)
C3 0.092(7) 0.091(7) 0.061(5) 0.004(4) -0.015(4) -0.059(6)
C4 0.042(4) 0.030(3) 0.065(4) -0.003(3) 0.005(3) 0.003(3)
C5 0.085(6) 0.043(4) 0.080(6) -0.005(4) 0.032(5) -0.008(4)
C6 0.091(7) 0.056(5) 0.086(6) 0.005(5) 0.035(5) -0.013(5)
C7 0.068(6) 0.057(5) 0.107(7) 0.009(5) 0.009(5) -0.025(4)
C8 0.050(4) 0.044(4) 0.096(6) -0.012(4) -0.001(4) -0.008(3)
C9 0.037(3) 0.035(3) 0.079(5) 0.000(3) -0.003(3) 0.000(3)
C10 0.029(3) 0.042(3) 0.061(4) -0.002(3) -0.007(3) -0.004(3)
C11 0.033(3) 0.043(4) 0.090(6) 0.005(4) 0.000(3) 0.004(3)
C12 0.028(4) 0.061(5) 0.112(7) 0.008(5) 0.003(4) 0.011(3)
C13 0.031(4) 0.064(5) 0.086(6) -0.003(4) 0.012(3) -0.003(3)
C14 0.033(3) 0.052(4) 0.070(5) -0.004(3) 0.007(3) -0.007(3)
C15 0.028(3) 0.036(3) 0.068(4) -0.005(3) -0.005(3) 0.000(2)
C16 0.031(3) 0.043(3) 0.065(4) -0.018(3) 0.005(3) -0.008(3)
C17 0.040(4) 0.043(4) 0.093(6) -0.025(4) 0.001(4) -0.007(3)
C18 0.032(4) 0.050(4) 0.161(10) -0.047(6) 0.010(5) -0.011(3)
C19 0.064(6) 0.054(5) 0.129(9) -0.043(5) 0.048(6) -0.024(4)
C20 0.076(6) 0.052(4) 0.089(6) -0.025(4) 0.028(5) -0.034(4)
C21 0.061(5) 0.048(4) 0.062(4) -0.015(3) 0.016(4) -0.022(3)
C22 0.027(3) 0.041(3) 0.057(4) -0.008(3) -0.005(3) 0.002(3)
C23 0.045(4) 0.040(3) 0.064(4) -0.013(3) 0.006(3) -0.010(3)
C24 0.045(4) 0.043(4) 0.077(5) -0.017(3) 0.006(3) -0.002(3)
C25 0.043(4) 0.040(3) 0.067(4) -0.017(3) 0.000(3) 0.005(3)
C26 0.031(3) 0.051(4) 0.067(4) -0.013(3) 0.004(3) 0.003(3)
C27 0.037(3) 0.041(3) 0.056(4) -0.008(3) -0.009(3) -0.004(3)
C28 0.036(3) 0.047(4) 0.041(3) -0.003(3) -0.008(3) 0.001(3)
C29 0.030(3) 0.045(3) 0.046(3) -0.007(3) -0.006(2) 0.007(3)
C30 0.026(3) 0.035(3) 0.039(3) -0.002(2) 0.006(2) -0.001(2)
C31 0.043(3) 0.039(3) 0.041(3) 0.005(3) 0.011(3) -0.011(3)
C32 0.050(4) 0.034(3) 0.049(4) -0.004(3) 0.008(3) -0.016(3)
C33 0.032(3) 0.034(3) 0.040(3) -0.004(2) 0.005(2) -0.005(2)
C34 0.025(3) 0.036(3) 0.041(3) -0.001(2) 0.002(2) -0.010(2)
C35 0.026(3) 0.028(3) 0.046(3) -0.006(2) 0.000(2) -0.001(2)
C36 0.040(3) 0.035(3) 0.041(3) -0.008(2) 0.007(2) -0.017(3)
C37 0.045(3) 0.032(3) 0.042(3) -0.011(2) 0.008(3) -0.012(3)
C38 0.040(3) 0.038(3) 0.052(4) -0.007(3) 0.004(3) -0.010(3)
C39 0.039(3) 0.039(3) 0.063(4) -0.006(3) 0.006(3) -0.010(3)
C40 0.042(4) 0.035(3) 0.057(4) -0.013(3) 0.011(3) -0.014(3)
C41 0.049(4) 0.065(4) 0.045(4) -0.010(3) 0.005(3) -0.031(3)
C42 0.036(3) 0.063(4) 0.041(3) -0.006(3) 0.003(3) -0.023(3)
C43 0.034(3) 0.050(4) 0.045(3) -0.004(3) 0.004(2) -0.021(3)
C44 0.036(3) 0.038(3) 0.041(3) -0.008(2) 0.007(2) -0.017(3)
C45 0.047(4) 0.051(4) 0.047(4) -0.004(3) -0.002(3) -0.002(3)
C46 0.035(4) 0.048(4) 0.078(5) -0.002(3) 0.005(3) -0.001(3)
C47 0.063(6) 0.082(7) 0.107(8) 0.032(6) -0.003(5) -0.006(5)
C48 0.037(4) 0.052(4) 0.081(5) -0.029(4) 0.011(3) -0.005(3)
C49 0.055(5) 0.092(6) 0.049(4) -0.021(4) 0.004(3) -0.021(4)
C50 0.034(3) 0.087(5) 0.048(4) -0.015(4) -0.005(3) -0.018(3)
C51 0.049(4) 0.067(5) 0.056(4) -0.011(4) -0.018(3) 0.004(4)
C52 0.031(3) 0.063(4) 0.056(4) -0.007(3) 0.000(3) -0.008(3)
B1 0.043(4) 0.058(5) 0.056(4) -0.022(4) 0.017(3) -0.024(4)
Pt2 0.01923(11) 0.03257(12) 0.03609(13) -0.00042(9) 0.00126(8) -0.00684(8)
S3 0.0275(7) 0.0394(7) 0.0401(7) 0.0033(6) 0.0034(5) -0.0077(6)
S4 0.0248(6) 0.0328(7) 0.0377(7) -0.0023(5) -0.0001(5) -0.0074(5)
P3 0.0234(6) 0.0346(7) 0.0428(8) -0.0016(6) 0.0044(5) -0.0067(5)
P4 0.0212(6) 0.0323(7) 0.0403(7) 0.0015(6) 0.0039(5) -0.0055(5)
F7 0.0398(19) 0.0363(18) 0.058(2) 0.0012(15) -0.0079(15) -0.0182(15)
F8 0.0388(19) 0.044(2) 0.058(2) 0.0010(16) -0.0160(16) -0.0205(16)
F9 0.061(2) 0.0378(19) 0.057(2) 0.0050(16) -0.0167(18) -0.0204(18)
F10 0.047(2) 0.0405(18) 0.050(2) -0.0017(15) -0.0126(16) -0.0225(16)
F11 0.060(3) 0.101(4) 0.069(3) -0.017(3) -0.029(2) -0.004(3)
F12 0.088(4) 0.052(3) 0.071(3) 0.012(2) 0.008(2) -0.005(2)
N3 0.043(3) 0.046(3) 0.046(3) -0.001(2) -0.010(2) -0.018(2)
N4 0.037(3) 0.044(3) 0.058(3) 0.002(2) -0.014(2) -0.008(2)
C53 0.036(3) 0.050(4) 0.044(3) -0.003(3) 0.011(3) -0.004(3)
C54 0.024(3) 0.051(4) 0.059(4) -0.001(3) 0.015(3) -0.005(3)
C55 0.044(4) 0.055(4) 0.063(4) -0.006(3) 0.010(3) -0.028(3)
C56 0.026(3) 0.038(3) 0.048(3) -0.004(3) 0.002(2) -0.009(2)
C57 0.053(4) 0.044(4) 0.058(4) -0.005(3) -0.003(3) -0.014(3)
C58 0.065(5) 0.057(4) 0.065(5) -0.014(4) -0.005(4) -0.024(4)
C59 0.048(4) 0.043(4) 0.080(5) -0.008(3) 0.000(3) -0.020(3)
C60 0.036(3) 0.045(4) 0.070(4) 0.003(3) -0.001(3) -0.015(3)
C61 0.023(3) 0.042(3) 0.061(4) 0.001(3) -0.002(3) -0.007(2)
C62 0.024(3) 0.037(3) 0.053(3) 0.002(3) 0.006(2) -0.011(2)
C63 0.024(3) 0.041(3) 0.070(4) -0.005(3) 0.011(3) -0.008(2)
C64 0.023(3) 0.041(4) 0.091(5) 0.001(3) 0.008(3) 0.000(3)
C65 0.032(3) 0.045(4) 0.083(5) 0.011(3) -0.014(3) -0.013(3)
C66 0.025(3) 0.052(4) 0.076(5) -0.001(3) -0.009(3) -0.009(3)
C67 0.027(3) 0.035(3) 0.061(4) 0.000(3) 0.000(3) -0.006(2)
C68 0.023(3) 0.043(3) 0.048(3) 0.004(3) 0.009(2) 0.003(2)
C69 0.035(3) 0.043(4) 0.066(4) 0.009(3) 0.010(3) 0.000(3)
C70 0.045(4) 0.053(4) 0.076(5) 0.018(4) 0.020(4) 0.009(3)
C71 0.050(4) 0.071(5) 0.063(5) 0.027(4) 0.014(4) 0.018(4)
C72 0.037(4) 0.085(6) 0.053(4) 0.004(4) -0.002(3) 0.004(4)
C73 0.032(3) 0.062(4) 0.047(4) 0.006(3) 0.002(3) -0.007(3)
C74 0.026(3) 0.027(3) 0.051(3) 0.005(2) 0.002(2) -0.005(2)
C75 0.024(3) 0.035(3) 0.063(4) 0.004(3) 0.005(3) -0.009(2)
C76 0.027(3) 0.041(3) 0.081(5) 0.003(3) 0.004(3) -0.013(3)
C77 0.023(3) 0.041(3) 0.091(6) 0.004(3) -0.008(3) -0.012(3)
C78 0.039(3) 0.034(3) 0.060(4) -0.002(3) -0.009(3) -0.012(3)
C79 0.027(3) 0.034(3) 0.061(4) 0.001(3) -0.003(3) -0.012(2)
C80 0.034(3) 0.043(3) 0.044(3) -0.005(3) 0.009(2) -0.012(3)
C81 0.024(3) 0.041(3) 0.049(3) -0.006(3) 0.012(2) -0.007(2)
C82 0.025(3) 0.036(3) 0.043(3) -0.006(2) 0.000(2) -0.009(2)
C83 0.027(3) 0.031(3) 0.045(3) -0.002(2) 0.000(2) -0.010(2)
C84 0.028(3) 0.041(3) 0.042(3) -0.007(2) -0.007(2) -0.012(2)
C85 0.027(3) 0.032(3) 0.043(3) -0.004(2) -0.002(2) -0.008(2)
C86 0.031(3) 0.032(3) 0.047(3) -0.002(2) -0.002(2) -0.011(2)
C87 0.036(3) 0.044(3) 0.035(3) -0.011(2) -0.003(2) -0.014(3)
C88 0.037(3) 0.040(3) 0.048(3) -0.005(3) -0.006(3) -0.016(3)
C89 0.039(3) 0.041(3) 0.039(3) 0.001(2) -0.011(2) -0.014(3)
C90 0.036(3) 0.049(4) 0.047(3) -0.002(3) -0.003(3) -0.017(3)
C91 0.040(3) 0.051(4) 0.043(3) -0.005(3) -0.004(3) -0.016(3)
C92 0.047(4) 0.048(4) 0.053(4) 0.000(3) -0.008(3) -0.019(3)
C93 0.043(4) 0.046(4) 0.074(5) 0.001(3) -0.015(3) -0.007(3)
C94 0.035(4) 0.053(4) 0.082(5) 0.000(4) -0.006(3) -0.009(3)
C95 0.036(3) 0.043(4) 0.069(5) -0.005(3) -0.004(3) -0.007(3)
C96 0.036(3) 0.037(3) 0.054(4) 0.000(3) -0.009(3) -0.012(3)
C97 0.034(3) 0.060(4) 0.051(4) -0.001(3) -0.002(3) 0.003(3)
C98 0.050(4) 0.066(5) 0.049(4) -0.004(3) 0.008(3) -0.020(3)
C99 0.073(5) 0.053(4) 0.063(5) -0.003(4) 0.012(4) -0.005(4)
C100 0.067(5) 0.065(5) 0.048(4) -0.002(3) -0.007(3) -0.019(4)
C101 0.044(4) 0.059(5) 0.090(6) 0.008(4) -0.024(4) -0.004(4)
C102 0.044(4) 0.075(6) 0.100(7) -0.009(5) 0.001(4) -0.001(4)
C103 0.072(7) 0.094(9) 0.178(14) -0.061(9) 0.025(8) -0.002(6)
C104 0.041(4) 0.064(5) 0.065(5) -0.005(4) 0.005(3) -0.006(3)
B2 0.048(5) 0.058(5) 0.053(5) 0.002(4) -0.018(4) -0.004(4)
F13 0.053(3) 0.055(2) 0.090(3) -0.006(2) -0.001(2) -0.022(2)
F14 0.040(2) 0.047(2) 0.058(2) -0.0017(17) -0.0018(16) 0.0022(16)
F15 0.032(2) 0.055(2) 0.083(3) 0.008(2) -0.0046(18) -0.0030(17)
F16 0.068(3) 0.073(3) 0.048(2) -0.008(2) -0.0003(19) -0.011(2)
B3 0.033(4) 0.044(4) 0.047(4) -0.003(3) -0.003(3) -0.006(3)
F17 0.035(2) 0.081(3) 0.063(2) -0.009(2) 0.0070(17) -0.012(2)
F18 0.077(4) 0.135(6) 0.152(6) -0.076(5) 0.050(4) -0.067(4)
F19 0.036(2) 0.098(4) 0.085(3) -0.038(3) 0.010(2) -0.016(2)
F20 0.049(3) 0.125(5) 0.084(4) -0.005(3) -0.015(2) -0.006(3)
B4 0.033(4) 0.090(7) 0.063(5) -0.021(5) 0.009(4) -0.024(4)
F21 0.149(7) 0.196(9) 0.064(4) -0.014(4) 0.019(4) -0.027(6)
F22 0.101(5) 0.126(5) 0.115(5) 0.035(4) -0.045(4) -0.068(4)
F23 0.065(3) 0.103(4) 0.074(3) 0.004(3) -0.006(2) -0.025(3)
F24 0.108(5) 0.130(5) 0.101(4) 0.043(4) -0.053(4) -0.074(4)
B5 0.047(5) 0.091(7) 0.062(6) -0.009(5) -0.012(4) -0.012(5)
F25 0.040(2) 0.063(3) 0.075(3) -0.022(2) 0.0032(19) -0.0050(18)
F26 0.158(7) 0.172(8) 0.064(4) -0.011(4) 0.026(4) 0.060(6)
F27 0.061(3) 0.092(4) 0.094(4) -0.037(3) -0.015(3) 0.021(3)
F28 0.112(6) 0.173(8) 0.282(12) -0.124(8) 0.060(7) -0.108(6)
B6 0.032(4) 0.055(5) 0.059(5) -0.015(4) -0.001(3) -0.003(3)

loop_
_atom_type_symbol
_atom_type_description
_atom_type_scat_dispersion_real
_atom_type_scat_dispersion_imag
_atom_type_scat_source
C C 0.0181 0.0091 'International Tables Vol C Tables 4.2.6.8 and 6.1.1.4'
H H 0.0000 0.0000 'International Tables Vol C Tables 4.2.6.8 and 6.1.1.4'
B B 0.0090 0.0039 'International Tables Vol C Tables 4.2.6.8 and 6.1.1.4'
N N 0.0311 0.0180 'International Tables Vol C Tables 4.2.6.8 and 6.1.1.4'
F F 0.0727 0.0534 'International Tables Vol C Tables 4.2.6.8 and 6.1.1.4'
P P 0.2955 0.4335 'International Tables Vol C Tables 4.2.6.8 and 6.1.1.4'
S S 0.3331 0.5567 'International Tables Vol C Tables 4.2.6.8 and 6.1.1.4'
Pt Pt -4.5932 6.9264 'International Tables Vol C Tables 4.2.6.8 and 6.1.1.4'

loop_
_geom_angle_atom_site_label_1
_geom_angle_atom_site_label_2
_geom_angle_atom_site_label_3
_geom_angle
S1 Pt1 S2 89.61(5)
P1 Pt1 S1 87.38(6)
P1 Pt1 S2 169.65(6)
P1 Pt1 P2 99.39(6)
P2 Pt1 S1 168.91(5)
P2 Pt1 S2 85.19(5)
C2 S1 Pt1 101.8(3)
C3 S1 Pt1 108.6(3)
C3 S1 C2 105.9(4)
C29 S2 Pt1 106.3(2)
C30 S2 Pt1 110.4(2)
C30 S2 C29 104.7(3)
C1 P1 Pt1 106.5(2)
C4 P1 Pt1 118.9(2)
C4 P1 C1 107.6(4)
C10 P1 Pt1 112.2(2)
C10 P1 C1 103.0(4)
C10 P1 C4 107.4(3)
C16 P2 Pt1 110.0(2)
C22 P2 Pt1 124.4(2)
C22 P2 C16 109.4(3)
C22 P2 C28 101.2(3)
C28 P2 Pt1 104.2(2)
C28 P2 C16 105.5(3)
C37 N1 B1 125.4(6)
C40 N1 C37 106.3(5)
C40 N1 B1 128.2(5)
C41 N2 C44 106.8(6)
C41 N2 B1 127.2(6)
C44 N2 B1 126.0(6)
P1 C1 H1A 109.0
P1 C1 H1B 109.0
H1A C1 H1B 107.8
C2 C1 P1 113.0(5)
C2 C1 H1A 109.0
C2 C1 H1B 109.0
S1 C2 H2A 108.7
S1 C2 H2B 108.7
C1 C2 S1 114.3(6)
C1 C2 H2A 108.7
C1 C2 H2B 108.7
H2A C2 H2B 107.6
S1 C3 H3A 109.5
S1 C3 H3B 109.5
S1 C3 H3C 109.5
H3A C3 H3B 109.5
H3A C3 H3C 109.5
H3B C3 H3C 109.5
C5 C4 P1 119.3(6)
C5 C4 C9 120.4(7)
C9 C4 P1 120.2(6)
C4 C5 H5 119.6
C6 C5 C4 120.7(9)
C6 C5 H5 119.6
C5 C6 H6 120.1
C7 C6 C5 119.8(9)
C7 C6 H6 120.1
C6 C7 H7 119.8
C6 C7 C8 120.3(8)
C8 C7 H7 119.8
C7 C8 H8 120.0
C9 C8 C7 120.0(8)
C9 C8 H8 120.0
C4 C9 H9 120.6
C8 C9 C4 118.7(8)
C8 C9 H9 120.6
C11 C10 P1 120.6(6)
C15 C10 P1 119.8(5)
C15 C10 C11 119.4(6)
C10 C11 H11 120.3
C12 C11 C10 119.4(7)
C12 C11 H11 120.3
C11 C12 H12 119.8
C13 C12 C11 120.5(7)
C13 C12 H12 119.8
C12 C13 H13 119.7
C12 C13 C14 120.6(7)
C14 C13 H13 119.7
C13 C14 H14 120.2
C13 C14 C15 119.5(7)
C15 C14 H14 120.2
C10 C15 C14 120.5(6)
C10 C15 H15 119.7
C14 C15 H15 119.7
C17 C16 P2 119.9(6)
C17 C16 C21 120.1(7)
C21 C16 P2 119.6(5)
C16 C17 H17 120.9
C16 C17 C18 118.1(9)
C18 C17 H17 120.9
C17 C18 H18 119.0
C19 C18 C17 122.0(9)
C19 C18 H18 119.0
C18 C19 H19 120.5
C18 C19 C20 119.1(8)
C20 C19 H19 120.5
C19 C20 H20 119.8
C21 C20 C19 120.3(9)
C21 C20 H20 119.8
C16 C21 H21 119.8
C20 C21 C16 120.4(8)
C20 C21 H21 119.8
C23 C22 P2 121.5(5)
C27 C22 P2 118.7(5)
C27 C22 C23 119.6(6)
C22 C23 H23 120.3
C24 C23 C22 119.4(7)
C24 C23 H23 120.3
C23 C24 H24 119.6
C25 C24 C23 120.8(7)
C25 C24 H24 119.6
C24 C25 H25 120.0
C24 C25 C26 120.0(6)
C26 C25 H25 120.0
C25 C26 H26 120.1
C25 C26 C27 119.9(7)
C27 C26 H26 120.1
C22 C27 C26 120.4(6)
C22 C27 H27 119.8
C26 C27 H27 119.8
P2 C28 H28A 109.6
P2 C28 H28B 109.6
H28A C28 H28B 108.1
C29 C28 P2 110.4(4)
C29 C28 H28A 109.6
C29 C28 H28B 109.6
S2 C29 H29A 110.8
S2 C29 H29B 110.8
C28 C29 S2 104.8(4)
C28 C29 H29A 110.8
C28 C29 H29B 110.8
H29A C29 H29B 108.9
C31 C30 S2 117.6(4)
C31 C30 C35 117.7(5)
C35 C30 S2 124.7(5)
F1 C31 C30 120.2(5)
F1 C31 C32 118.9(6)
C30 C31 C32 121.0(5)
F2 C32 C31 118.2(6)
F2 C32 C33 119.7(6)
C33 C32 C31 122.0(6)
C32 C33 C34 116.2(5)
C32 C33 C36 120.6(5)
C34 C33 C36 123.2(5)
F3 C34 C33 119.0(5)
F3 C34 C35 118.7(5)
C35 C34 C33 122.2(5)
F4 C35 C30 120.3(5)
F4 C35 C34 118.9(5)
C34 C35 C30 120.8(5)
C37 C36 C33 119.4(6)
C37 C36 C44 124.0(5)
C44 C36 C33 116.6(6)
N1 C37 C38 108.6(5)
C36 C37 N1 118.5(6)
C36 C37 C38 133.0(6)
C37 C38 C45 127.6(6)
C39 C38 C37 106.8(6)
C39 C38 C45 125.5(6)
C38 C39 C40 106.8(6)
C38 C39 C46 127.3(7)
C40 C39 C46 125.9(6)
N1 C40 C39 111.4(5)
N1 C40 C48 121.5(6)
C39 C40 C48 127.1(7)
N2 C41 C42 110.9(6)
N2 C41 C49 121.5(7)
C42 C41 C49 127.6(7)
C41 C42 C43 107.3(6)
C41 C42 C50 125.5(6)
C43 C42 C50 127.0(6)
C42 C43 C44 106.8(6)
C42 C43 C52 124.1(6)
C44 C43 C52 129.0(6)
N2 C44 C43 108.1(6)
C36 C44 N2 118.5(6)
C36 C44 C43 133.3(6)
C38 C45 H45A 109.5
C38 C45 H45B 109.5
C38 C45 H45C 109.5
H45A C45 H45B 109.5
H45A C45 H45C 109.5
H45B C45 H45C 109.5
C39 C46 H46A 109.0
C39 C46 H46B 109.0
C39 C46 C47 113.1(7)
H46A C46 H46B 107.8
C47 C46 H46A 109.0
C47 C46 H46B 109.0
C46 C47 H47A 109.5
C46 C47 H47B 109.5
C46 C47 H47C 109.5
H47A C47 H47B 109.5
H47A C47 H47C 109.5
H47B C47 H47C 109.5
C40 C48 H48A 109.5
C40 C48 H48B 109.5
C40 C48 H48C 109.5
H48A C48 H48B 109.5
H48A C48 H48C 109.5
H48B C48 H48C 109.5
C41 C49 H49A 109.5
C41 C49 H49B 109.5
C41 C49 H49C 109.5
H49A C49 H49B 109.5
H49A C49 H49C 109.5
H49B C49 H49C 109.5
C42 C50 H50A 109.2
C42 C50 H50B 109.2
C42 C50 C51 112.3(6)
H50A C50 H50B 107.9
C51 C50 H50A 109.2
C51 C50 H50B 109.2
C50 C51 H51A 109.5
C50 C51 H51B 109.5
C50 C51 H51C 109.5
H51A C51 H51B 109.5
H51A C51 H51C 109.5
H51B C51 H51C 109.5
C43 C52 H52A 109.5
C43 C52 H52B 109.5
C43 C52 H52C 109.5
H52A C52 H52B 109.5
H52A C52 H52C 109.5
H52B C52 H52C 109.5
F5 B1 F6 109.5(6)
F5 B1 N1 109.9(7)
F5 B1 N2 111.3(6)
F6 B1 N1 109.7(6)
F6 B1 N2 109.2(7)
N2 B1 N1 107.2(5)
S3 Pt2 S4 89.21(5)
P3 Pt2 S3 85.99(5)
P3 Pt2 S4 172.06(5)
P3 Pt2 P4 99.69(5)
P4 Pt2 S3 172.90(5)
P4 Pt2 S4 85.59(5)
C54 S3 Pt2 104.5(2)
C55 S3 Pt2 107.3(2)
C55 S3 C54 100.7(3)
C81 S4 Pt2 105.7(2)
C82 S4 Pt2 109.09(19)
C82 S4 C81 105.6(3)
C53 P3 Pt2 105.9(2)
C56 P3 Pt2 119.22(19)
C56 P3 C53 107.4(3)
C56 P3 C62 106.5(3)
C62 P3 Pt2 112.1(2)
C62 P3 C53 104.8(3)
C68 P4 Pt2 123.67(19)
C68 P4 C80 102.7(3)
C74 P4 Pt2 111.5(2)
C74 P4 C68 108.3(3)
C74 P4 C80 105.2(3)
C80 P4 Pt2 103.4(2)
C89 N3 B2 125.2(6)
C92 N3 C89 108.5(6)
C92 N3 B2 126.3(6)
C93 N4 C96 107.9(6)
C93 N4 B2 126.9(6)
C96 N4 B2 125.3(6)
P3 C53 H53A 110.1
P3 C53 H53B 110.1
H53A C53 H53B 108.5
C54 C53 P3 107.8(4)
C54 C53 H53A 110.1
C54 C53 H53B 110.1
S3 C54 H54A 109.7
S3 C54 H54B 109.7
C53 C54 S3 109.7(4)
C53 C54 H54A 109.7
C53 C54 H54B 109.7
H54A C54 H54B 108.2
S3 C55 H55A 109.5
S3 C55 H55B 109.5
S3 C55 H55C 109.5
H55A C55 H55B 109.5
H55A C55 H55C 109.5
H55B C55 H55C 109.5
C57 C56 P3 120.8(5)
C57 C56 C61 119.9(6)
C61 C56 P3 119.2(5)
C56 C57 H57 120.1
C56 C57 C58 119.7(7)
C58 C57 H57 120.1
C57 C58 H58 120.1
C59 C58 C57 119.8(7)
C59 C58 H58 120.1
C58 C59 H59 119.7
C60 C59 C58 120.6(7)
C60 C59 H59 119.7
C59 C60 H60 120.3
C59 C60 C61 119.4(7)
C61 C60 H60 120.3
C56 C61 C60 120.5(6)
C56 C61 H61 119.8
C60 C61 H61 119.8
C63 C62 P3 118.8(5)
C67 C62 P3 121.2(5)
C67 C62 C63 120.0(6)
C62 C63 H63 120.2
C62 C63 C64 119.6(7)
C64 C63 H63 120.2
C63 C64 H64 119.8
C65 C64 C63 120.3(6)
C65 C64 H64 119.8
C64 C65 H65 119.9
C64 C65 C66 120.2(7)
C66 C65 H65 119.9
C65 C66 H66 120.0
C65 C66 C67 120.0(7)
C67 C66 H66 120.0
C62 C67 C66 119.9(6)
C62 C67 H67 120.1
C66 C67 H67 120.1
C69 C68 P4 121.5(5)
C69 C68 C73 119.7(6)
C73 C68 P4 118.8(5)
C68 C69 H69 119.5
C68 C69 C70 121.1(8)
C70 C69 H69 119.5
C69 C70 H70 120.6
C71 C70 C69 118.8(8)
C71 C70 H70 120.6
C70 C71 H71 119.6
C72 C71 C70 120.8(7)
C72 C71 H71 119.6
C71 C72 H72 119.6
C71 C72 C73 120.8(8)
C73 C72 H72 119.6
C68 C73 H73 120.5
C72 C73 C68 118.9(7)
C72 C73 H73 120.5
C75 C74 P4 119.2(5)
C79 C74 P4 120.7(4)
C79 C74 C75 119.9(6)
C74 C75 H75 120.4
C76 C75 C74 119.2(7)
C76 C75 H75 120.4
C75 C76 H76 119.7
C77 C76 C75 120.6(6)
C77 C76 H76 119.7
C76 C77 H77 119.6
C76 C77 C78 120.8(6)
C78 C77 H77 119.6
C77 C78 H78 120.1
C79 C78 C77 119.7(7)
C79 C78 H78 120.1
C74 C79 H79 120.2
C78 C79 C74 119.7(6)
C78 C79 H79 120.2
P4 C80 H80A 109.6
P4 C80 H80B 109.6
H80A C80 H80B 108.1
C81 C80 P4 110.3(4)
C81 C80 H80A 109.6
C81 C80 H80B 109.6
S4 C81 H81A 110.6
S4 C81 H81B 110.6
C80 C81 S4 105.5(4)
C80 C81 H81A 110.6
C80 C81 H81B 110.6
H81A C81 H81B 108.8
C83 C82 S4 124.6(5)
C87 C82 S4 118.5(4)
C87 C82 C83 116.9(5)
F7 C83 C82 119.6(5)
F7 C83 C84 119.0(5)
C84 C83 C82 121.3(5)
F8 C84 C83 119.3(5)
F8 C84 C85 118.8(5)
C83 C84 C85 121.9(5)
C84 C85 C86 116.6(5)
C84 C85 C88 123.5(5)
C86 C85 C88 119.5(5)
F9 C86 C85 119.0(5)
F9 C86 C87 119.5(5)
C87 C86 C85 121.6(5)
F10 C87 C82 119.6(5)
F10 C87 C86 118.7(5)
C86 C87 C82 121.6(5)
C89 C88 C85 116.8(6)
C96 C88 C85 120.8(6)
C96 C88 C89 122.4(6)
N3 C89 C90 106.9(5)
C88 C89 N3 119.9(6)
C88 C89 C90 133.2(6)
C89 C90 C97 128.0(6)
C91 C90 C89 107.4(6)
C91 C90 C97 124.5(6)
C90 C91 C92 107.7(6)
C90 C91 C98 127.5(6)
C92 C91 C98 124.8(6)
N3 C92 C91 109.4(6)
N3 C92 C100 122.9(7)
C91 C92 C100 127.7(7)
N4 C93 C94 109.8(6)
N4 C93 C101 122.3(8)
C94 C93 C101 128.0(7)
C93 C94 C102 126.7(7)
C95 C94 C93 108.0(7)
C95 C94 C102 125.3(8)
C94 C95 C96 106.1(7)
C94 C95 C104 126.6(7)
C96 C95 C104 127.3(6)
N4 C96 C95 108.2(6)
C88 C96 N4 119.6(6)
C88 C96 C95 132.2(6)
C90 C97 H97A 109.5
C90 C97 H97B 109.5
C90 C97 H97C 109.5
H97A C97 H97B 109.5
H97A C97 H97C 109.5
H97B C97 H97C 109.5
C91 C98 H98A 109.2
C91 C98 H98B 109.2
C91 C98 C99 111.9(6)
H98A C98 H98B 107.9
C99 C98 H98A 109.2
C99 C98 H98B 109.2
C98 C99 H99A 109.5
C98 C99 H99B 109.5
C98 C99 H99C 109.5
H99A C99 H99B 109.5
H99A C99 H99C 109.5
H99B C99 H99C 109.5
C92 C100 H10A 109.5
C92 C100 H10B 109.5
C92 C100 H10C 109.5
H10A C100 H10B 109.5
H10A C100 H10C 109.5
H10B C100 H10C 109.5
C93 C101 H10D 109.5
C93 C101 H10E 109.5
C93 C101 H10F 109.5
H10D C101 H10E 109.5
H10D C101 H10F 109.5
H10E C101 H10F 109.5
C94 C102 H10G 109.0
C94 C102 H10H 109.0
C94 C102 C103 113.0(8)
H10G C102 H10H 107.8
C103 C102 H10G 109.0
C103 C102 H10H 109.0
C102 C103 H10I 109.5
C102 C103 H10J 109.5
C102 C103 H10K 109.5
H10I C103 H10J 109.5
H10I C103 H10K 109.5
H10J C103 H10K 109.5
C95 C104 H10L 109.5
C95 C104 H10M 109.5
C95 C104 H10N 109.5
H10L C104 H10M 109.5
H10L C104 H10N 109.5
H10M C104 H10N 109.5
F11 B2 F12 108.6(7)
F11 B2 N3 109.5(7)
F11 B2 N4 110.6(7)
F12 B2 N3 110.2(7)
F12 B2 N4 110.6(7)
N3 B2 N4 107.3(6)
F13 B3 F14 109.3(6)
F13 B3 F15 109.7(6)
F13 B3 F16 109.6(6)
F14 B3 F15 109.1(6)
F16 B3 F14 109.4(6)
F16 B3 F15 109.7(6)
F17 B4 F18 109.0(8)
F19 B4 F17 110.4(7)
F19 B4 F18 109.9(7)
F20 B4 F17 109.5(7)
F20 B4 F18 107.6(7)
F20 B4 F19 110.4(9)
F21 B5 F22 103.2(10)
F21 B5 F24 112.6(9)
F23 B5 F21 114.4(8)
F23 B5 F22 107.4(8)
F23 B5 F24 110.6(9)
F24 B5 F22 108.0(7)
F25 B6 F26 109.1(8)
F27 B6 F25 111.2(6)
F27 B6 F26 106.9(7)
F28 B6 F25 107.5(7)
F28 B6 F26 106.6(9)
F28 B6 F27 115.2(9)

loop_
_geom_bond_atom_site_label_1
_geom_bond_atom_site_label_2
_geom_bond_distance
Pt1 S1 2.3423(15)
Pt1 S2 2.3536(14)
Pt1 P1 2.2749(15)
Pt1 P2 2.2778(16)
S1 C2 1.795(8)
S1 C3 1.783(8)
S2 C29 1.827(7)
S2 C30 1.775(6)
P1 C1 1.837(7)
P1 C4 1.814(7)
P1 C10 1.812(7)
P2 C16 1.826(7)
P2 C22 1.807(6)
P2 C28 1.816(6)
F1 C31 1.342(7)
F2 C32 1.346(7)
F3 C34 1.347(7)
F4 C35 1.343(7)
F5 B1 1.385(9)
F6 B1 1.395(9)
N1 C37 1.413(8)
N1 C40 1.348(9)
N1 B1 1.545(11)
N2 C41 1.352(9)
N2 C44 1.403(8)
N2 B1 1.539(10)
C1 H1A 0.9900
C1 H1B 0.9900
C1 C2 1.479(11)
C2 H2A 0.9900
C2 H2B 0.9900
C3 H3A 0.9800
C3 H3B 0.9800
C3 H3C 0.9800
C4 C5 1.379(11)
C4 C9 1.395(11)
C5 H5 0.9500
C5 C6 1.375(12)
C6 H6 0.9500
C6 C7 1.364(15)
C7 H7 0.9500
C7 C8 1.407(13)
C8 H8 0.9500
C8 C9 1.384(11)
C9 H9 0.9500
C10 C11 1.408(9)
C10 C15 1.373(10)
C11 H11 0.9500
C11 C12 1.386(11)
C12 H12 0.9500
C12 C13 1.372(12)
C13 H13 0.9500
C13 C14 1.375(11)
C14 H14 0.9500
C14 C15 1.399(10)
C15 H15 0.9500
C16 C17 1.393(10)
C16 C21 1.394(11)
C17 H17 0.9500
C17 C18 1.396(12)
C18 H18 0.9500
C18 C19 1.374(15)
C19 H19 0.9500
C19 C20 1.387(15)
C20 H20 0.9500
C20 C21 1.376(11)
C21 H21 0.9500
C22 C23 1.413(10)
C22 C27 1.374(10)
C23 H23 0.9500
C23 C24 1.383(10)
C24 H24 0.9500
C24 C25 1.378(11)
C25 H25 0.9500
C25 C26 1.388(10)
C26 H26 0.9500
C26 C27 1.393(10)
C27 H27 0.9500
C28 H28A 0.9900
C28 H28B 0.9900
C28 C29 1.524(9)
C29 H29A 0.9900
C29 H29B 0.9900
C30 C31 1.373(9)
C30 C35 1.378(8)
C31 C32 1.380(9)
C32 C33 1.372(9)
C33 C34 1.386(8)
C33 C36 1.496(8)
C34 C35 1.371(8)
C36 C37 1.391(9)
C36 C44 1.394(9)
C37 C38 1.416(10)
C38 C39 1.396(9)
C38 C45 1.491(9)
C39 C40 1.399(10)
C39 C46 1.506(10)
C40 C48 1.511(9)
C41 C42 1.386(10)
C41 C49 1.509(10)
C42 C43 1.389(9)
C42 C50 1.511(10)
C43 C44 1.417(9)
C43 C52 1.506(9)
C45 H45A 0.9800
C45 H45B 0.9800
C45 H45C 0.9800
C46 H46A 0.9900
C46 H46B 0.9900
C46 C47 1.519(12)
C47 H47A 0.9800
C47 H47B 0.9800
C47 H47C 0.9800
C48 H48A 0.9800
C48 H48B 0.9800
C48 H48C 0.9800
C49 H49A 0.9800
C49 H49B 0.9800
C49 H49C 0.9800
C50 H50A 0.9900
C50 H50B 0.9900
C50 C51 1.512(12)
C51 H51A 0.9800
C51 H51B 0.9800
C51 H51C 0.9800
C52 H52A 0.9800
C52 H52B 0.9800
C52 H52C 0.9800
Pt2 S3 2.3465(14)
Pt2 S4 2.3593(13)
Pt2 P3 2.2687(14)
Pt2 P4 2.2835(14)
S3 C54 1.828(6)
S3 C55 1.804(7)
S4 C81 1.839(6)
S4 C82 1.769(6)
P3 C53 1.844(6)
P3 C56 1.796(6)
P3 C62 1.799(6)
P4 C68 1.807(6)
P4 C74 1.807(6)
P4 C80 1.826(6)
F7 C83 1.338(7)
F8 C84 1.343(7)
F9 C86 1.332(7)
F10 C87 1.341(7)
F11 B2 1.384(10)
F12 B2 1.401(11)
N3 C89 1.401(8)
N3 C92 1.343(9)
N3 B2 1.533(10)
N4 C93 1.345(9)
N4 C96 1.399(9)
N4 B2 1.552(11)
C53 H53A 0.9900
C53 H53B 0.9900
C53 C54 1.503(10)
C54 H54A 0.9900
C54 H54B 0.9900
C55 H55A 0.9800
C55 H55B 0.9800
C55 H55C 0.9800
C56 C57 1.384(10)
C56 C61 1.385(9)
C57 H57 0.9500
C57 C58 1.400(10)
C58 H58 0.9500
C58 C59 1.387(12)
C59 H59 0.9500
C59 C60 1.377(11)
C60 H60 0.9500
C60 C61 1.397(9)
C61 H61 0.9500
C62 C63 1.391(9)
C62 C67 1.390(9)
C63 H63 0.9500
C63 C64 1.394(10)
C64 H64 0.9500
C64 C65 1.379(11)
C65 H65 0.9500
C65 C66 1.384(10)
C66 H66 0.9500
C66 C67 1.391(9)
C67 H67 0.9500
C68 C69 1.387(10)
C68 C73 1.401(10)
C69 H69 0.9500
C69 C70 1.388(10)
C70 H70 0.9500
C70 C71 1.384(14)
C71 H71 0.9500
C71 C72 1.378(13)
C72 H72 0.9500
C72 C73 1.388(10)
C73 H73 0.9500
C74 C75 1.410(8)
C74 C79 1.393(9)
C75 H75 0.9500
C75 C76 1.384(9)
C76 H76 0.9500
C76 C77 1.363(11)
C77 H77 0.9500
C77 C78 1.396(10)
C78 H78 0.9500
C78 C79 1.385(9)
C79 H79 0.9500
C80 H80A 0.9900
C80 H80B 0.9900
C80 C81 1.510(9)
C81 H81A 0.9900
C81 H81B 0.9900
C82 C83 1.393(8)
C82 C87 1.389(9)
C83 C84 1.364(9)
C84 C85 1.384(8)
C85 C86 1.401(8)
C85 C88 1.490(9)
C86 C87 1.360(9)
C88 C89 1.395(9)
C88 C96 1.390(9)
C89 C90 1.433(9)
C90 C91 1.368(9)
C90 C97 1.499(9)
C91 C92 1.414(10)
C91 C98 1.509(10)
C92 C100 1.482(10)
C93 C94 1.405(12)
C93 C101 1.479(11)
C94 C95 1.387(10)
C94 C102 1.508(11)
C95 C96 1.427(10)
C95 C104 1.504(11)
C97 H97A 0.9800
C97 H97B 0.9800
C97 H97C 0.9800
C98 H98A 0.9900
C98 H98B 0.9900
C98 C99 1.530(11)
C99 H99A 0.9800
C99 H99B 0.9800
C99 H99C 0.9800
C100 H10A 0.9800
C100 H10B 0.9800
C100 H10C 0.9800
C101 H10D 0.9800
C101 H10E 0.9800
C101 H10F 0.9800
C102 H10G 0.9900
C102 H10H 0.9900
C102 C103 1.519(15)
C103 H10I 0.9800
C103 H10J 0.9800
C103 H10K 0.9800
C104 H10L 0.9800
C104 H10M 0.9800
C104 H10N 0.9800
F13 B3 1.370(9)
F14 B3 1.382(9)
F15 B3 1.387(8)
F16 B3 1.381(9)
F17 B4 1.385(9)
F18 B4 1.398(11)
F19 B4 1.370(10)
F20 B4 1.369(12)
F21 B5 1.350(13)
F22 B5 1.424(13)
F23 B5 1.350(12)
F24 B5 1.402(12)
F25 B6 1.366(9)
F26 B6 1.374(11)
F27 B6 1.335(9)
F28 B6 1.325(11)

loop_
_geom_torsion_atom_site_label_1
_geom_torsion_atom_site_label_2
_geom_torsion_atom_site_label_3
_geom_torsion_atom_site_label_4
_geom_torsion
Pt1 S1 C2 C1 43.9(7)
Pt1 S2 C29 C28 -41.0(5)
Pt1 S2 C30 C31 125.0(5)
Pt1 S2 C30 C35 -54.4(6)
Pt1 P1 C1 C2 20.8(7)
Pt1 P1 C4 C5 -88.0(7)
Pt1 P1 C4 C9 88.7(5)
Pt1 P1 C10 C11 -168.1(5)
Pt1 P1 C10 C15 17.4(6)
Pt1 P2 C16 C17 147.2(5)
Pt1 P2 C16 C21 -25.8(6)
Pt1 P2 C22 C23 133.4(5)
Pt1 P2 C22 C27 -51.0(6)
Pt1 P2 C28 C29 -49.7(5)
S2 C30 C31 F1 0.2(9)
S2 C30 C31 C32 -178.9(6)
S2 C30 C35 F4 -1.0(8)
S2 C30 C35 C34 178.4(5)
P1 C1 C2 S1 -44.2(8)
P1 C4 C5 C6 179.1(8)
P1 C4 C9 C8 -178.3(5)
P1 C10 C11 C12 -173.5(7)
P1 C10 C15 C14 174.3(6)
P2 C16 C17 C18 -172.5(5)
P2 C16 C21 C20 172.3(6)
P2 C22 C23 C24 174.0(6)
P2 C22 C27 C26 -174.0(5)
P2 C28 C29 S2 59.3(5)
F1 C31 C32 F2 0.7(10)
F1 C31 C32 C33 -177.3(6)
F2 C32 C33 C34 178.5(6)
F2 C32 C33 C36 -4.6(10)
F3 C34 C35 F4 1.5(8)
F3 C34 C35 C30 -177.9(5)
N1 C37 C38 C39 1.0(7)
N1 C37 C38 C45 179.0(7)
N2 C41 C42 C43 0.3(8)
N2 C41 C42 C50 -175.1(6)
C1 P1 C4 C5 33.0(7)
C1 P1 C4 C9 -150.3(6)
C1 P1 C10 C11 77.8(7)
C1 P1 C10 C15 -96.7(6)
C3 S1 C2 C1 -69.5(7)
C4 P1 C1 C2 -107.7(6)
C4 P1 C10 C11 -35.7(7)
C4 P1 C10 C15 149.8(6)
C4 C5 C6 C7 -1.0(16)
C5 C4 C9 C8 -1.7(11)
C5 C6 C7 C8 -1.1(16)
C6 C7 C8 C9 1.7(14)
C7 C8 C9 C4 -0.3(11)
C9 C4 C5 C6 2.4(13)
C10 P1 C1 C2 139.0(6)
C10 P1 C4 C5 143.3(7)
C10 P1 C4 C9 -40.0(6)
C10 C11 C12 C13 -2.6(14)
C11 C10 C15 C14 -0.3(11)
C11 C12 C13 C14 3.3(15)
C12 C13 C14 C15 -2.5(13)
C13 C14 C15 C10 1.0(11)
C15 C10 C11 C12 1.1(12)
C16 P2 C22 C23 0.5(7)
C16 P2 C22 C27 176.1(5)
C16 P2 C28 C29 66.3(5)
C16 C17 C18 C19 0.0(11)
C17 C16 C21 C20 -0.7(10)
C17 C18 C19 C20 -0.4(12)
C18 C19 C20 C21 0.2(12)
C19 C20 C21 C16 0.3(11)
C21 C16 C17 C18 0.6(10)
C22 P2 C16 C17 -72.8(6)
C22 P2 C16 C21 114.1(6)
C22 P2 C28 C29 -179.8(5)
C22 C23 C24 C25 0.7(12)
C23 C22 C27 C26 1.7(10)
C23 C24 C25 C26 0.0(12)
C24 C25 C26 C27 0.2(11)
C25 C26 C27 C22 -1.0(11)
C27 C22 C23 C24 -1.5(11)
C28 P2 C16 C17 35.4(6)
C28 P2 C16 C21 -137.7(5)
C28 P2 C22 C23 -110.4(6)
C28 P2 C22 C27 65.1(6)
C29 S2 C30 C31 -121.0(5)
C29 S2 C30 C35 59.6(6)
C30 S2 C29 C28 -157.9(4)
C30 C31 C32 F2 179.8(6)
C30 C31 C32 C33 1.8(11)
C31 C30 C35 F4 179.6(5)
C31 C30 C35 C34 -1.0(9)
C31 C32 C33 C34 -3.5(10)
C31 C32 C33 C36 173.4(6)
C32 C33 C34 F3 -179.9(6)
C32 C33 C34 C35 3.1(9)
C32 C33 C36 C37 84.3(8)
C32 C33 C36 C44 -95.6(7)
C33 C34 C35 F4 178.5(5)
C33 C34 C35 C30 -0.9(9)
C33 C36 C37 N1 -176.9(5)
C33 C36 C37 C38 3.9(10)
C33 C36 C44 N2 177.8(5)
C33 C36 C44 C43 -5.3(10)
C34 C33 C36 C37 -99.0(7)
C34 C33 C36 C44 81.1(8)
C35 C30 C31 F1 179.7(6)
C35 C30 C31 C32 0.6(10)
C36 C33 C34 F3 3.3(9)
C36 C33 C34 C35 -173.7(6)
C36 C37 C38 C39 -179.8(7)
C36 C37 C38 C45 -1.8(12)
C37 N1 C40 C39 0.2(7)
C37 N1 C40 C48 -179.4(6)
C37 N1 B1 F5 114.7(7)
C37 N1 B1 F6 -125.0(7)
C37 N1 B1 N2 -6.5(9)
C37 C36 C44 N2 -2.1(9)
C37 C36 C44 C43 174.8(6)
C37 C38 C39 C40 -0.9(7)
C37 C38 C39 C46 178.7(6)
C38 C39 C40 N1 0.5(8)
C38 C39 C40 C48 180.0(7)
C38 C39 C46 C47 -84.2(10)
C40 N1 C37 C36 179.9(5)
C40 N1 C37 C38 -0.7(7)
C40 N1 B1 F5 -62.9(8)
C40 N1 B1 F6 57.5(9)
C40 N1 B1 N2 176.0(6)
C40 C39 C46 C47 95.3(10)
C41 N2 C44 C36 176.2(5)
C41 N2 C44 C43 -1.4(7)
C41 N2 B1 F5 67.1(9)
C41 N2 B1 F6 -53.9(9)
C41 N2 B1 N1 -172.7(6)
C41 C42 C43 C44 -1.2(7)
C41 C42 C43 C52 -179.1(6)
C41 C42 C50 C51 91.0(8)
C42 C43 C44 N2 1.6(7)
C42 C43 C44 C36 -175.5(6)
C43 C42 C50 C51 -83.5(8)
C44 N2 C41 C42 0.7(7)
C44 N2 C41 C49 179.2(6)
C44 N2 B1 F5 -112.7(7)
C44 N2 B1 F6 126.3(6)
C44 N2 B1 N1 7.5(8)
C44 C36 C37 N1 3.1(9)
C44 C36 C37 C38 -176.1(6)
C45 C38 C39 C40 -178.9(7)
C45 C38 C39 C46 0.7(12)
C46 C39 C40 N1 -179.1(6)
C46 C39 C40 C48 0.4(11)
C49 C41 C42 C43 -178.1(7)
C49 C41 C42 C50 6.4(12)
C50 C42 C43 C44 174.2(6)
C50 C42 C43 C52 -3.8(11)
C52 C43 C44 N2 179.4(6)
C52 C43 C44 C36 2.3(11)
B1 N1 C37 C36 1.9(9)
B1 N1 C37 C38 -178.7(6)
B1 N1 C40 C39 178.1(6)
B1 N1 C40 C48 -1.4(10)
B1 N2 C41 C42 -179.2(6)
B1 N2 C41 C49 -0.6(10)
B1 N2 C44 C36 -3.9(9)
B1 N2 C44 C43 178.5(6)
Pt2 S3 C54 C53 41.1(5)
Pt2 S4 C81 C80 39.5(4)
Pt2 S4 C82 C83 54.7(5)
Pt2 S4 C82 C87 -125.8(4)
Pt2 P3 C53 C54 45.5(5)
Pt2 P3 C56 C57 88.1(5)
Pt2 P3 C56 C61 -89.5(5)
Pt2 P3 C62 C63 177.9(4)
Pt2 P3 C62 C67 -4.5(6)
Pt2 P4 C68 C69 -129.5(5)
Pt2 P4 C68 C73 52.6(6)
Pt2 P4 C74 C75 -149.4(4)
Pt2 P4 C74 C79 25.4(5)
Pt2 P4 C80 C81 51.4(4)
S4 C82 C83 F7 1.4(8)
S4 C82 C83 C84 -176.6(5)
S4 C82 C87 F10 0.7(8)
S4 C82 C87 C86 177.8(5)
P3 C53 C54 S3 -56.6(6)
P3 C56 C57 C58 -177.6(6)
P3 C56 C61 C60 177.1(5)
P3 C62 C63 C64 179.1(5)
P3 C62 C67 C66 179.9(5)
P4 C68 C69 C70 -177.8(5)
P4 C68 C73 C72 178.1(5)
P4 C74 C75 C76 175.4(5)
P4 C74 C79 C78 -175.7(5)
P4 C80 C81 S4 -59.7(5)
F7 C83 C84 F8 -1.2(8)
F7 C83 C84 C85 179.6(5)
F8 C84 C85 C86 -179.7(5)
F8 C84 C85 C88 -6.6(9)
F9 C86 C87 F10 -2.2(9)
F9 C86 C87 C82 -179.3(5)
N3 C89 C90 C91 -2.1(7)
N3 C89 C90 C97 176.6(6)
N4 C93 C94 C95 -0.4(9)
N4 C93 C94 C102 -178.9(8)
C53 P3 C56 C57 -32.2(6)
C53 P3 C56 C61 150.2(5)
C53 P3 C62 C63 -67.7(5)
C53 P3 C62 C67 109.9(5)
C55 S3 C54 C53 152.3(5)
C56 P3 C53 C54 173.9(4)
C56 P3 C62 C63 45.9(5)
C56 P3 C62 C67 -136.5(5)
C56 C57 C58 C59 -0.3(12)
C57 C56 C61 C60 -0.6(9)
C57 C58 C59 C60 1.2(12)
C58 C59 C60 C61 -1.7(11)
C59 C60 C61 C56 1.4(10)
C61 C56 C57 C58 0.1(10)
C62 P3 C53 C54 -73.1(5)
C62 P3 C56 C57 -144.0(5)
C62 P3 C56 C61 38.4(5)
C62 C63 C64 C65 1.2(10)
C63 C62 C67 C66 -2.6(9)
C63 C64 C65 C66 -2.7(11)
C64 C65 C66 C67 1.6(11)
C65 C66 C67 C62 1.1(10)
C67 C62 C63 C64 1.5(9)
C68 P4 C74 C75 71.2(5)
C68 P4 C74 C79 -113.9(5)
C68 P4 C80 C81 -179.0(4)
C68 C69 C70 C71 -0.5(11)
C69 C68 C73 C72 0.1(10)
C69 C70 C71 C72 0.8(12)
C70 C71 C72 C73 -0.6(12)
C71 C72 C73 C68 0.2(11)
C73 C68 C69 C70 0.1(10)
C74 P4 C68 C69 3.7(6)
C74 P4 C68 C73 -174.2(5)
C74 P4 C80 C81 -65.7(5)
C74 C75 C76 C77 -0.5(10)
C75 C74 C79 C78 -0.9(9)
C75 C76 C77 C78 1.0(10)
C76 C77 C78 C79 -1.4(10)
C77 C78 C79 C74 1.4(9)
C79 C74 C75 C76 0.5(9)
C80 P4 C68 C69 114.7(5)
C80 P4 C68 C73 -63.2(5)
C80 P4 C74 C75 -38.1(5)
C80 P4 C74 C79 136.8(5)
C81 S4 C82 C83 -58.5(6)
C81 S4 C82 C87 121.0(5)
C82 S4 C81 C80 155.0(4)
C82 C83 C84 F8 176.8(5)
C82 C83 C84 C85 -2.3(9)
C83 C82 C87 F10 -179.7(5)
C83 C82 C87 C86 -2.7(9)
C83 C84 C85 C86 -0.5(9)
C83 C84 C85 C88 172.6(6)
C84 C85 C86 F9 -179.0(5)
C84 C85 C86 C87 1.7(9)
C84 C85 C88 C89 -80.8(8)
C84 C85 C88 C96 98.6(7)
C85 C86 C87 F10 177.0(5)
C85 C86 C87 C82 -0.1(9)
C85 C88 C89 N3 179.2(5)
C85 C88 C89 C90 1.6(10)
C85 C88 C96 N4 178.4(5)
C85 C88 C96 C95 -3.3(11)
C86 C85 C88 C89 92.1(7)
C86 C85 C88 C96 -88.5(7)
C87 C82 C83 F7 -178.1(5)
C87 C82 C83 C84 3.9(9)
C88 C85 C86 F9 7.6(8)
C88 C85 C86 C87 -171.7(6)
C88 C89 C90 C91 175.7(7)
C88 C89 C90 C97 -5.5(12)
C89 N3 C92 C91 -0.9(7)
C89 N3 C92 C100 179.2(6)
C89 N3 B2 F11 -127.7(7)
C89 N3 B2 F12 112.9(7)
C89 N3 B2 N4 -7.6(9)
C89 C88 C96 N4 -2.2(9)
C89 C88 C96 C95 176.1(7)
C89 C90 C91 C92 1.6(7)
C89 C90 C91 C98 -177.2(6)
C90 C91 C92 N3 -0.5(8)
C90 C91 C92 C100 179.4(7)
C90 C91 C98 C99 85.1(9)
C92 N3 C89 C88 -176.3(6)
C92 N3 C89 C90 1.8(7)
C92 N3 B2 F11 54.8(10)
C92 N3 B2 F12 -64.6(9)
C92 N3 B2 N4 174.9(6)
C92 C91 C98 C99 -93.5(9)
C93 N4 C96 C88 179.4(6)
C93 N4 C96 C95 0.8(7)
C93 N4 B2 F11 -55.7(10)
C93 N4 B2 F12 64.6(9)
C93 N4 B2 N3 -175.1(6)
C93 C94 C95 C96 0.8(8)
C93 C94 C95 C104 -179.6(7)
C93 C94 C102 C103 -95.6(12)
C94 C95 C96 N4 -1.0(8)
C94 C95 C96 C88 -179.4(7)
C95 C94 C102 C103 86.1(13)
C96 N4 C93 C94 -0.3(8)
C96 N4 C93 C101 -180.0(7)
C96 N4 B2 F11 124.6(7)
C96 N4 B2 F12 -115.1(7)
C96 N4 B2 N3 5.2(10)
C96 C88 C89 N3 -0.2(9)
C96 C88 C89 C90 -177.8(6)
C97 C90 C91 C92 -177.2(6)
C97 C90 C91 C98 4.0(11)
C98 C91 C92 N3 178.3(6)
C98 C91 C92 C100 -1.8(11)
C101 C93 C94 C95 179.3(8)
C101 C93 C94 C102 0.8(14)
C102 C94 C95 C96 179.4(8)
C102 C94 C95 C104 -1.1(13)
C104 C95 C96 N4 179.5(7)
C104 C95 C96 C88 1.1(12)
B2 N3 C89 C88 5.8(10)
B2 N3 C89 C90 -176.0(6)
B2 N3 C92 C91 176.9(6)
B2 N3 C92 C100 -3.0(11)
B2 N4 C93 C94 180.0(7)
B2 N4 C93 C101 0.3(12)
B2 N4 C96 C88 -0.8(10)
B2 N4 C96 C95 -179.5(7)
